data_7018093
loop_
_publ_author_name
'Li, Baiyan'
'Yang, Fen'
'Zhang, Yiming'
'Li, Guanghua'
'Zhou, Qi'
'Hua, Jia'
'Shi, Zhan'
'Feng, Shouhua'

_publ_section_title
;
 Design and construction of coordination polymers based on
 2,2'-dinitro-4,4'-biphenyldicarboxylate and semi-rigid N-donor ligands:
 diverse structures and magnetic properties.
;
_journal_issue 9
_journal_name_full 'Dalton transactions (Cambridge, England : 2003)'
_journal_page_first 2677
_journal_page_last 2684
_journal_paper_doi 10.1039/c1dt11654a
_journal_volume 41
_journal_year 2012
_chemical_formula_moiety 'C28 H20 N6 O8 Zn'
_chemical_formula_sum 'C28 H20 N6 O8 Zn'
_chemical_formula_weight 633.87
_chemical_melting_point ?
_chemical_name_systematic
;
?
;
_space_group_IT_number 13
_symmetry_cell_setting monoclinic
_symmetry_space_group_name_Hall '-P 2yc'
_symmetry_space_group_name_H-M 'P 1 2/c 1'
_atom_sites_solution_hydrogens geom
_atom_sites_solution_primary direct
_atom_sites_solution_secondary difmap
_audit_creation_method SHELXL-97
_cell_angle_alpha 90.00
_cell_angle_beta 105.41(3)
_cell_angle_gamma 90.00
_cell_formula_units_Z 4
_cell_length_a 10.715(2)
_cell_length_b 11.039(2)
_cell_length_c 24.188(5)
_cell_measurement_reflns_used 5143
_cell_measurement_temperature 293(2)
_cell_measurement_theta_max 25.54
_cell_measurement_theta_min 1.84
_cell_volume 2758.2(10)
_computing_cell_refinement 'SMART (Bruker, 2000)'
_computing_data_collection 'SMART (Bruker, 2000)'
_computing_data_reduction 'SAINT (Bruker, 2000)'
_computing_molecular_graphics SHELXTL
_computing_publication_material SHELXTL
_computing_structure_refinement SHELXTL
_computing_structure_solution 'SHELXTL (Bruker, 2000)'
_diffrn_ambient_temperature 293(2)
_diffrn_measured_fraction_theta_full 0.997
_diffrn_measured_fraction_theta_max 0.997
_diffrn_measurement_device_type 'Bruker Smart Apex CCD area detector'
_diffrn_measurement_method '\f and \w scans'
_diffrn_radiation_monochromator graphite
_diffrn_radiation_source 'fine-focus sealed tube'
_diffrn_radiation_type MoK\a
_diffrn_radiation_wavelength 0.71073
_diffrn_reflns_av_R_equivalents 0.0370
_diffrn_reflns_av_sigmaI/netI 0.0395
_diffrn_reflns_limit_h_max 13
_diffrn_reflns_limit_h_min -10
_diffrn_reflns_limit_k_max 13
_diffrn_reflns_limit_k_min -13
_diffrn_reflns_limit_l_max 29
_diffrn_reflns_limit_l_min -29
_diffrn_reflns_number 15863
_diffrn_reflns_theta_full 25.54
_diffrn_reflns_theta_max 25.54
_diffrn_reflns_theta_min 1.84
_exptl_absorpt_coefficient_mu 0.953
_exptl_absorpt_correction_type none
_exptl_crystal_colour colourless
_exptl_crystal_density_diffrn 1.526
_exptl_crystal_density_meas ?
_exptl_crystal_density_method 'not measured'
_exptl_crystal_description block
_exptl_crystal_F_000 1296
_exptl_crystal_size_max 0.22
_exptl_crystal_size_mid 0.21
_exptl_crystal_size_min 0.19
_refine_diff_density_max 0.542
_refine_diff_density_min -0.270
_refine_diff_density_rms 0.059
_refine_ls_extinction_method none
_refine_ls_goodness_of_fit_ref 1.074
_refine_ls_hydrogen_treatment constr
_refine_ls_matrix_type full
_refine_ls_number_parameters 452
_refine_ls_number_reflns 5143
_refine_ls_number_restraints 12
_refine_ls_restrained_S_all 1.073
_refine_ls_R_factor_all 0.0549
_refine_ls_R_factor_gt 0.0353
_refine_ls_shift/su_max 0.001
_refine_ls_shift/su_mean 0.000
_refine_ls_structure_factor_coef Fsqd
_refine_ls_weighting_details 'calc w=1/[\s^2^(Fo^2^)+(0.0428P)^2^+1.7327P] where P=(Fo^2^+2Fc^2^)/3'
_refine_ls_weighting_scheme calc
_refine_ls_wR_factor_gt 0.0885
_refine_ls_wR_factor_ref 0.1005
_reflns_number_gt 3945
_reflns_number_total 5143
_reflns_threshold_expression >2sigma(I)
_cod_data_source_file c1dt11654a.txt
_cod_data_source_block compound-5
_cod_depositor_comments
;
The following automatic conversions were performed:

'_chemical_melting_point' value 'not measured' was changed to '?' -
the value is undefined or not given.

Automatic conversion script
Id: cif_fix_values 1715 2011-07-08 13:25:40Z adriana 

The following automatic conversions were performed:

'_exptl_crystal_density_meas' value 'none' was changed to '?' - the
value is perceived as not measured.

Automatic conversion script
Id: cif_fix_values 3008 2015-01-20 13:52:24Z robertas 
;
_cod_original_cell_volume 2758.3(9)
_cod_original_sg_symbol_H-M P2/c
_cod_database_code 7018093

loop_
_symmetry_equiv_pos_as_xyz
'x, y, z'
'-x, y, -z+1/2'
'-x, -y, -z'
'x, -y, z-1/2'

loop_
_atom_site_label
_atom_site_type_symbol
_atom_site_fract_x
_atom_site_fract_y
_atom_site_fract_z
_atom_site_U_iso_or_equiv
_atom_site_adp_type
_atom_site_occupancy
_atom_site_symmetry_multiplicity
_atom_site_calc_flag
_atom_site_refinement_flags
_atom_site_disorder_assembly
_atom_site_disorder_group
Zn1 Zn 0.84268(3) -0.57935(3) 0.079687(12) 0.02809(11) Uani 1 1 d . . .
O1 O 0.8346(2) -0.65991(19) 0.00635(8) 0.0446(5) Uani 1 1 d . . .
O2 O 1.0444(2) -0.7040(2) 0.02496(10) 0.0705(8) Uani 1 1 d . . .
O3 O 0.8051(2) -1.2830(2) -0.37559(9) 0.0502(6) Uani 1 1 d . . .
O4 O 0.7940(3) -1.4309(2) -0.31491(10) 0.0626(7) Uani 1 1 d . . .
O5 O 0.5980(3) -1.0752(2) -0.15710(13) 0.0747(8) Uani 1 1 d . . .
O6 O 0.5295(2) -0.9011(3) -0.13828(12) 0.0711(8) Uani 1 1 d . . .
O7 O 0.7803(3) -0.8567(2) -0.30451(12) 0.0810(9) Uani 1 1 d . . .
O8 O 0.6739(2) -0.8511(2) -0.24089(10) 0.0600(7) Uani 1 1 d . . .
N1 N 0.6160(3) -0.9711(3) -0.14007(11) 0.0474(7) Uani 1 1 d . . .
N2 N 0.7426(3) -0.9029(2) -0.26640(11) 0.0478(7) Uani 1 1 d . . .
N3 N 1.0050(2) -0.4921(2) 0.12090(9) 0.0351(5) Uani 1 1 d . . .
N4 N 1.2075(2) -0.4333(2) 0.14941(10) 0.0410(6) Uani 1 1 d . . .
N5 N 0.7074(3) -0.4506(2) 0.05546(11) 0.0491(7) Uani 1 1 d . . .
C1 C 0.8447(3) -0.9690(3) -0.14462(12) 0.0376(7) Uani 1 1 d . . .
C2 C 0.7503(3) -0.9274(2) -0.11981(11) 0.0339(6) Uani 1 1 d . . .
C3 C 0.7751(3) -0.8441(3) -0.07543(12) 0.0366(7) Uani 1 1 d . . .
H3 H 0.7085 -0.8172 -0.0605 0.080 Uiso 1 1 calc . . .
C4 C 0.9006(3) -0.8007(3) -0.05340(11) 0.0364(7) Uani 1 1 d . . .
C5 C 0.9952(3) -0.8385(3) -0.07900(14) 0.0504(8) Uani 1 1 d . . .
H5 H 1.0787 -0.8079 -0.0658 0.080 Uiso 1 1 calc . . .
C6 C 0.9684(3) -0.9208(3) -0.12375(14) 0.0494(8) Uani 1 1 d . . .
H6 H 1.0339 -0.9444 -0.1401 0.080 Uiso 1 1 calc . . .
C7 C 0.8242(3) -1.0591(3) -0.19258(12) 0.0361(7) Uani 1 1 d . . .
C8 C 0.7812(3) -1.0280(3) -0.25029(12) 0.0367(6) Uani 1 1 d . . .
C9 C 0.7752(3) -1.1104(3) -0.29406(12) 0.0395(7) Uani 1 1 d . . .
H9 H 0.7495 -1.0858 -0.3322 0.080 Uiso 1 1 calc . . .
C10 C 0.8081(3) -1.2294(3) -0.28024(12) 0.0369(7) Uani 1 1 d . . .
C11 C 0.8512(3) -1.2631(3) -0.22326(12) 0.0424(7) Uani 1 1 d . . .
H11 H 0.8734 -1.3434 -0.2139 0.080 Uiso 1 1 calc . . .
C12 C 0.8617(3) -1.1790(3) -0.18019(12) 0.0432(7) Uani 1 1 d . . .
H12 H 0.8943 -1.2028 -0.1422 0.080 Uiso 1 1 calc . . .
C13 C 0.9314(3) -0.7142(3) -0.00311(12) 0.0406(7) Uani 1 1 d . . .
C14 C 0.8011(3) -1.3235(3) -0.32612(13) 0.0430(7) Uani 1 1 d . . .
C15 C 1.1184(3) -0.4957(3) 0.11011(12) 0.0384(7) Uani 1 1 d . . .
H15 H 1.1352 -0.5363 0.0792 0.080 Uiso 1 1 calc . . .
C16 C 1.0221(3) -0.4230(3) 0.17003(13) 0.0436(7) Uani 1 1 d . . .
H16 H 0.9578 -0.4038 0.1879 0.080 Uiso 1 1 calc . . .
C17 C 1.1460(3) -0.3880(3) 0.18785(13) 0.0477(8) Uani 1 1 d . . .
H17 H 1.1831 -0.3418 0.2202 0.080 Uiso 1 1 calc . . .
C18 C 1.3460(3) -0.4233(3) 0.15197(14) 0.0521(8) Uani 1 1 d . . .
H18A H 1.3711 -0.3386 0.1551 0.080 Uiso 1 1 calc . . .
H18B H 1.3606 -0.4550 0.1168 0.080 Uiso 1 1 calc . . .
C19 C 1.4283(3) -0.4922(3) 0.20246(14) 0.0452(8) Uani 1 1 d . . .
C20 C 1.4298(3) -0.6178(3) 0.20245(16) 0.0561(9) Uani 1 1 d . . .
H20 H 1.3833 -0.6601 0.1703 0.080 Uiso 1 1 calc . . .
C21 C 1.5000 -0.6803(4) 0.2500 0.0629(14) Uani 1 2 d S . .
H21 H 1.5000 -0.7645 0.2500 0.080 Uiso 1 2 calc S . .
C22 C 1.5000 -0.4302(4) 0.2500 0.0434(10) Uani 1 2 d S . .
H22 H 1.5000 -0.3459 0.2500 0.080 Uiso 1 2 calc S . .
C23 C 0.7155(7) -0.3661(7) 0.0150(3) 0.0376(18) Uani 0.50 1 d PU A 1
C23' C 0.6766(7) -0.3899(7) 0.0065(3) 0.0380(19) Uani 0.50 1 d PU A 2
N6 N 0.6546(5) -0.2631(5) 0.0200(2) 0.0445(12) Uani 0.50 1 d P A 1
N6' N 0.5665(5) -0.3271(5) -0.0017(2) 0.0470(13) Uani 0.50 1 d P A 2
C24 C 0.6626(9) -0.3770(9) 0.0960(3) 0.064(2) Uani 0.50 1 d P A 1
C24' C 0.5899(9) -0.4463(9) 0.0710(5) 0.077(3) Uani 0.50 1 d P A 2
C25 C 0.6224(10) -0.2679(8) 0.0714(3) 0.079(3) Uani 0.50 1 d P A 1
C25' C 0.5090(9) -0.3638(9) 0.0378(5) 0.087(3) Uani 0.50 1 d P A 2
C26 C 0.6456(10) -0.1593(8) -0.0200(4) 0.079(3) Uani 0.50 1 d P A 1
C26' C 0.5178(8) -0.2309(6) -0.0450(3) 0.063(2) Uani 0.50 1 d P A 2
C27 C 0.5571(7) 0.0352(6) 0.0127(3) 0.0489(16) Uani 0.50 1 d P . .
C28 C 0.5386(4) -0.0939(4) -0.01619(14) 0.0578(9) Uani 1 1 d . . .
C29 C 0.6718(7) -0.0701(7) 0.0079(3) 0.0568(18) Uani 0.50 1 d P A .
C31 C 0.4041(8) -0.1148(7) -0.0412(3) 0.0563(19) Uani 0.50 1 d P . .
C30 C 0.6920(7) 0.0414(7) 0.0367(3) 0.0571(19) Uani 0.50 1 d P . .

loop_
_atom_site_aniso_label
_atom_site_aniso_U_11
_atom_site_aniso_U_22
_atom_site_aniso_U_33
_atom_site_aniso_U_23
_atom_site_aniso_U_13
_atom_site_aniso_U_12
Zn1 0.03353(18) 0.02637(17) 0.02406(16) -0.00022(13) 0.00712(12) 0.00064(13)
O1 0.0582(14) 0.0457(12) 0.0292(10) -0.0106(9) 0.0106(10) 0.0032(10)
O2 0.0572(16) 0.0841(19) 0.0601(16) -0.0405(14) -0.0024(13) -0.0018(14)
O3 0.0676(15) 0.0478(13) 0.0350(11) -0.0092(10) 0.0131(11) 0.0114(11)
O4 0.095(2) 0.0394(14) 0.0553(15) -0.0152(11) 0.0229(14) 0.0034(13)
O5 0.0717(17) 0.0621(17) 0.097(2) -0.0415(15) 0.0351(16) -0.0278(14)
O6 0.0415(14) 0.088(2) 0.0834(19) -0.0294(15) 0.0152(13) 0.0017(13)
O7 0.118(2) 0.0569(17) 0.0791(19) 0.0225(15) 0.0456(18) 0.0070(16)
O8 0.0768(17) 0.0445(14) 0.0526(14) -0.0087(11) 0.0064(13) 0.0223(12)
N1 0.0448(16) 0.0571(18) 0.0425(15) -0.0153(13) 0.0157(12) -0.0064(14)
N2 0.0602(17) 0.0382(15) 0.0411(15) -0.0047(12) 0.0067(13) 0.0043(13)
N3 0.0392(14) 0.0340(13) 0.0293(12) -0.0029(10) 0.0040(10) -0.0034(11)
N4 0.0410(14) 0.0414(15) 0.0348(13) 0.0020(11) -0.0003(11) -0.0079(11)
N5 0.0562(17) 0.0515(16) 0.0471(15) 0.0164(13) 0.0271(13) 0.0265(13)
C1 0.0434(17) 0.0369(15) 0.0310(15) -0.0078(13) 0.0071(13) 0.0062(13)
C2 0.0376(15) 0.0346(15) 0.0290(14) -0.0051(12) 0.0079(12) -0.0009(12)
C3 0.0457(17) 0.0345(16) 0.0315(14) -0.0037(12) 0.0136(13) 0.0033(13)
C4 0.0449(17) 0.0365(16) 0.0255(14) -0.0062(12) 0.0056(12) 0.0026(13)
C5 0.0411(17) 0.059(2) 0.0474(18) -0.0221(16) 0.0049(15) 0.0012(15)
C6 0.0392(17) 0.062(2) 0.0464(18) -0.0203(16) 0.0105(14) 0.0052(16)
C7 0.0386(16) 0.0382(17) 0.0307(14) -0.0110(12) 0.0082(12) 0.0025(13)
C8 0.0428(16) 0.0317(15) 0.0345(15) -0.0058(12) 0.0085(13) 0.0032(13)
C9 0.0434(17) 0.0433(17) 0.0314(15) -0.0047(13) 0.0094(13) 0.0012(13)
C10 0.0404(16) 0.0371(16) 0.0344(15) -0.0102(13) 0.0120(13) 0.0037(13)
C11 0.0497(18) 0.0369(16) 0.0389(16) -0.0043(13) 0.0091(14) 0.0110(14)
C12 0.0525(19) 0.0435(18) 0.0308(15) -0.0043(13) 0.0065(14) 0.0104(15)
C13 0.0538(19) 0.0393(17) 0.0277(15) -0.0043(13) 0.0090(14) 0.0006(15)
C14 0.0440(18) 0.0446(19) 0.0390(17) -0.0117(14) 0.0083(14) 0.0085(14)
C15 0.0384(16) 0.0417(17) 0.0314(15) -0.0005(12) 0.0028(13) -0.0073(13)
C16 0.0498(19) 0.0397(17) 0.0394(16) -0.0111(14) 0.0086(14) -0.0012(14)
C17 0.057(2) 0.0421(18) 0.0373(17) -0.0107(14) 0.0019(15) -0.0073(15)
C18 0.0397(17) 0.062(2) 0.0489(19) 0.0059(17) 0.0026(15) -0.0145(16)
C19 0.0338(16) 0.0460(19) 0.0532(19) 0.0014(15) 0.0071(14) -0.0064(14)
C20 0.0447(19) 0.046(2) 0.072(2) -0.0123(18) 0.0072(17) -0.0075(16)
C21 0.051(3) 0.033(3) 0.098(4) 0.000 0.007(3) 0.000
C22 0.039(2) 0.027(2) 0.056(3) 0.000 -0.001(2) 0.000
C23 0.038(2) 0.037(2) 0.038(2) 0.0003(10) 0.0099(11) 0.0008(10)
C23' 0.038(2) 0.038(2) 0.038(2) -0.0005(10) 0.0099(11) 0.0007(10)
N6 0.052(3) 0.044(3) 0.041(3) 0.006(2) 0.020(3) 0.019(3)
N6' 0.047(3) 0.037(3) 0.056(3) 0.008(3) 0.013(3) 0.012(3)
C24 0.076(6) 0.083(6) 0.042(4) 0.015(4) 0.029(4) 0.047(5)
C24' 0.065(6) 0.081(7) 0.101(7) 0.042(6) 0.052(5) 0.039(5)
C25 0.121(7) 0.081(6) 0.046(4) 0.018(4) 0.042(5) 0.065(6)
C25' 0.072(6) 0.084(6) 0.121(8) 0.050(6) 0.055(6) 0.041(5)
C26 0.121(8) 0.047(5) 0.091(6) 0.043(5) 0.066(6) 0.051(5)
C26' 0.082(5) 0.034(4) 0.055(4) 0.003(3) -0.011(4) 0.013(4)
C27 0.047(4) 0.048(4) 0.049(4) 0.024(3) 0.008(3) 0.011(3)
C28 0.059(2) 0.069(2) 0.0425(19) 0.0121(17) 0.0084(17) -0.002(2)
C29 0.052(4) 0.055(5) 0.057(4) 0.020(4) 0.004(3) 0.011(4)
C31 0.073(5) 0.042(4) 0.046(4) 0.008(3) 0.001(4) -0.010(4)
C30 0.057(4) 0.047(4) 0.059(4) 0.013(3) 0.000(4) -0.006(3)

loop_
_atom_type_symbol
_atom_type_description
_atom_type_scat_dispersion_real
_atom_type_scat_dispersion_imag
_atom_type_scat_source
C C 0.0033 0.0016 'International Tables Vol C Tables 4.2.6.8 and 6.1.1.4'
H H 0.0000 0.0000 'International Tables Vol C Tables 4.2.6.8 and 6.1.1.4'
N N 0.0061 0.0033 'International Tables Vol C Tables 4.2.6.8 and 6.1.1.4'
O O 0.0106 0.0060 'International Tables Vol C Tables 4.2.6.8 and 6.1.1.4'
Zn Zn 0.2839 1.4301 'International Tables Vol C Tables 4.2.6.8 and 6.1.1.4'

loop_
_geom_angle_atom_site_label_1
_geom_angle_atom_site_label_2
_geom_angle_atom_site_label_3
_geom_angle
_geom_angle_site_symmetry_1
_geom_angle_site_symmetry_3
O1 Zn1 O3 100.40(9) . 4_536
O1 Zn1 N5 101.66(10) . .
O3 Zn1 N5 118.08(11) 4_536 .
O1 Zn1 N3 119.35(10) . .
O3 Zn1 N3 112.00(9) 4_536 .
N5 Zn1 N3 105.60(11) . .
C13 O1 Zn1 122.25(19) . .
C14 O3 Zn1 107.76(19) . 4_535
O6 N1 O5 123.9(3) . .
O6 N1 C2 117.8(3) . .
O5 N1 C2 118.3(3) . .
O7 N2 O8 123.7(3) . .
O7 N2 C8 118.1(3) . .
O8 N2 C8 118.2(3) . .
C15 N3 C16 105.6(2) . .
C15 N3 Zn1 127.91(19) . .
C16 N3 Zn1 126.2(2) . .
C15 N4 C17 106.7(3) . .
C15 N4 C18 125.9(3) . .
C17 N4 C18 127.3(3) . .
C23' N5 C23 20.8(4) . .
C23' N5 C24' 101.2(5) . .
C23 N5 C24' 113.5(5) . .
C23' N5 C24 105.8(5) . .
C23 N5 C24 101.3(5) . .
C24' N5 C24 47.1(5) . .
C23' N5 Zn1 127.6(3) . .
C23 N5 Zn1 120.9(3) . .
C24' N5 Zn1 125.1(4) . .
C24 N5 Zn1 123.0(3) . .
C2 C1 C6 116.8(3) . .
C2 C1 C7 125.5(3) . .
C6 C1 C7 117.6(3) . .
C1 C2 C3 123.0(3) . .
C1 C2 N1 120.6(2) . .
C3 C2 N1 116.4(2) . .
C2 C3 C4 119.5(3) . .
C2 C3 H3 120.3 . .
C4 C3 H3 120.3 . .
C5 C4 C3 118.2(3) . .
C5 C4 C13 121.4(3) . .
C3 C4 C13 120.4(3) . .
C6 C5 C4 121.5(3) . .
C6 C5 H5 119.2 . .
C4 C5 H5 119.2 . .
C5 C6 C1 120.9(3) . .
C5 C6 H6 119.5 . .
C1 C6 H6 119.5 . .
C8 C7 C12 116.7(2) . .
C8 C7 C1 123.6(3) . .
C12 C7 C1 119.3(3) . .
C9 C8 C7 122.7(3) . .
C9 C8 N2 117.6(3) . .
C7 C8 N2 119.6(2) . .
C10 C9 C8 119.0(3) . .
C10 C9 H9 120.5 . .
C8 C9 H9 120.5 . .
C9 C10 C11 119.6(3) . .
C9 C10 C14 121.3(3) . .
C11 C10 C14 119.1(3) . .
C12 C11 C10 120.8(3) . .
C12 C11 H11 119.6 . .
C10 C11 H11 119.6 . .
C11 C12 C7 121.1(3) . .
C11 C12 H12 119.4 . .
C7 C12 H12 119.4 . .
O2 C13 O1 126.2(3) . .
O2 C13 C4 118.4(3) . .
O1 C13 C4 115.4(3) . .
O4 C14 O3 124.2(3) . .
O4 C14 C10 119.9(3) . .
O3 C14 C10 116.0(3) . .
N3 C15 N4 111.5(3) . .
N3 C15 H15 124.3 . .
N4 C15 H15 124.3 . .
C17 C16 N3 109.2(3) . .
C17 C16 H16 125.4 . .
N3 C16 H16 125.4 . .
C16 C17 N4 106.9(3) . .
C16 C17 H17 126.5 . .
N4 C17 H17 126.5 . .
N4 C18 C19 111.2(3) . .
N4 C18 H18A 109.4 . .
C19 C18 H18A 109.4 . .
N4 C18 H18B 109.4 . .
C19 C18 H18B 109.4 . .
H18A C18 H18B 108.0 . .
C22 C19 C20 119.4(3) . .
C22 C19 C18 120.0(3) . .
C20 C19 C18 120.5(3) . .
C21 C20 C19 120.2(3) . .
C21 C20 H20 119.9 . .
C19 C20 H20 119.9 . .
C20 C21 C20 120.1(4) . 2_855
C20 C21 H21 120.0 . .
C20 C21 H21 120.0 2_855 .
C19 C22 C19 120.6(4) . 2_855
C19 C22 H22 119.7 . .
C19 C22 H22 119.7 2_855 .
N6 C23 N5 113.0(6) . .
N5 C23' N6' 113.3(6) . .
C23 N6 C25 107.2(6) . .
C23 N6 C26 123.2(6) . .
C25 N6 C26 129.0(6) . .
C25' N6' C23' 107.1(6) . .
C25' N6' C26' 125.5(6) . .
C23' N6' C26' 127.3(6) . .
C25 C24 N5 108.9(6) . .
C25' C24' N5 109.8(7) . .
C24 C25 N6 107.6(6) . .
N6' C25' C24' 106.5(7) . .
C29 C26 C28 66.5(5) . .
C29 C26 N6 107.7(8) . .
C28 C26 N6 105.7(6) . .
N6' C26' C28 112.0(5) . .
N6' C26' C31 126.4(6) . .
C28 C26' C31 48.8(3) . .
C31 C27 C28 74.2(7) 3_655 3_655
C31 C27 C30 62.5(6) 3_655 .
C28 C27 C30 136.6(8) 3_655 .
C31 C27 C27 144.6(10) 3_655 3_655
C28 C27 C27 71.7(6) 3_655 3_655
C30 C27 C27 149.7(9) . 3_655
C31 C27 C28 163.6(7) 3_655 .
C28 C27 C28 119.7(6) 3_655 .
C30 C27 C28 102.7(6) . .
C27 C27 C28 48.0(5) 3_655 .
C31 C27 C29 114.5(7) 3_655 .
C28 C27 C29 169.1(7) 3_655 .
C30 C27 C29 52.2(5) . .
C27 C27 C29 98.5(7) 3_655 .
C28 C27 C29 50.7(4) . .
C27 C28 C26 179.9(9) 3_655 .
C27 C28 C29 129.7(6) 3_655 .
C26 C28 C29 50.1(5) . .
C27 C28 C31 49.5(5) 3_655 .
C26 C28 C31 130.7(7) . .
C29 C28 C31 178.5(5) . .
C27 C28 C27 60.3(6) 3_655 .
C26 C28 C27 119.6(6) . .
C29 C28 C27 69.9(4) . .
C31 C28 C27 109.2(5) . .
C27 C28 C26' 119.1(5) 3_655 .
C26 C28 C26' 61.0(6) . .
C29 C28 C26' 110.6(5) . .
C31 C28 C26' 70.4(5) . .
C27 C28 C26' 178.3(5) . .
C26 C29 C30 174.0(8) . .
C26 C29 C28 63.3(6) . .
C30 C29 C28 111.9(6) . .
C26 C29 C27 122.4(8) . .
C30 C29 C27 52.5(5) . .
C28 C29 C27 59.5(4) . .
C27 C31 C30 69.2(7) 3_655 3_655
C27 C31 C28 56.4(5) 3_655 .
C30 C31 C28 125.5(7) 3_655 .
C27 C31 C26' 116.4(7) 3_655 .
C30 C31 C26' 171.4(7) 3_655 .
C28 C31 C26' 60.8(4) . .
C31 C30 C29 123.5(7) 3_655 .
C31 C30 C27 48.3(5) 3_655 .
C29 C30 C27 75.3(6) . .

loop_
_geom_bond_atom_site_label_1
_geom_bond_atom_site_label_2
_geom_bond_distance
_geom_bond_site_symmetry_2
Zn1 O1 1.9656(19) .
Zn1 O3 1.968(2) 4_536
Zn1 N5 2.004(2) .
Zn1 N3 2.006(2) .
O1 C13 1.270(4) .
O2 C13 1.227(4) .
O3 C14 1.288(4) .
O3 Zn1 1.968(2) 4_535
O4 C14 1.223(4) .
O5 N1 1.218(3) .
O6 N1 1.216(3) .
O7 N2 1.213(4) .
O8 N2 1.221(3) .
N1 C2 1.473(4) .
N2 C8 1.464(4) .
N3 C15 1.309(4) .
N3 C16 1.383(4) .
N4 C15 1.344(3) .
N4 C17 1.370(4) .
N4 C18 1.472(4) .
N5 C23' 1.323(7) .
N5 C23 1.371(8) .
N5 C24' 1.408(8) .
N5 C24 1.449(8) .
C1 C2 1.384(4) .
C1 C6 1.392(4) .
C1 C7 1.499(4) .
C2 C3 1.385(4) .
C3 C4 1.393(4) .
C3 H3 0.9300 .
C4 C5 1.385(4) .
C4 C13 1.512(4) .
C5 C6 1.383(4) .
C5 H5 0.9300 .
C6 H6 0.9300 .
C7 C8 1.392(4) .
C7 C12 1.393(4) .
C8 C9 1.385(4) .
C9 C10 1.379(4) .
C9 H9 0.9300 .
C10 C11 1.383(4) .
C10 C14 1.507(4) .
C11 C12 1.377(4) .
C11 H11 0.9300 .
C12 H12 0.9300 .
C15 H15 0.9300 .
C16 C17 1.339(4) .
C16 H16 0.9300 .
C17 H17 0.9300 .
C18 C19 1.509(4) .
C18 H18A 0.9700 .
C18 H18B 0.9700 .
C19 C22 1.383(4) .
C19 C20 1.387(5) .
C20 C21 1.380(4) .
C20 H20 0.9300 .
C21 C20 1.380(4) 2_855
C21 H21 0.9300 .
C22 C19 1.383(4) 2_855
C22 H22 0.9300 .
C23 N6 1.332(8) .
C23' N6' 1.337(9) .
N6 C25 1.376(8) .
N6 C26 1.487(8) .
N6' C25' 1.329(10) .
N6' C26' 1.485(8) .
C24 C25 1.361(11) .
C24' C25' 1.363(11) .
C26 C29 1.184(11) .
C26 C28 1.379(8) .
C26' C28 1.655(8) .
C26' C31 1.787(11) .
C27 C31 1.127(9) 3_655
C27 C28 1.234(8) 3_655
C27 C30 1.409(10) .
C27 C27 1.442(15) 3_655
C27 C28 1.576(8) .
C27 C29 1.718(10) .
C28 C27 1.234(8) 3_655
C28 C29 1.415(8) .
C28 C31 1.426(8) .
C29 C30 1.402(11) .
C31 C27 1.127(9) 3_655
C31 C30 1.338(11) 3_655
C30 C31 1.338(11) 3_655
